data_7045930
loop_
_publ_author_name
'Draho\<s, Bohuslav'
'Tr\'avn\'i\<cek, Zden\<ek'

_publ_section_title
;
 Spin crossover Fe(ii) complexes of a cross-bridged cyclam derivative.
;
_journal_issue 17
_journal_name_full 'Dalton transactions (Cambridge, England : 2003)'
_journal_page_first 6134
_journal_page_last 6145
_journal_paper_doi 10.1039/c8dt00414e
_journal_volume 47
_journal_year 2018
_chemical_formula_sum 'C48 H78 Cl4 Fe2 N12 O3'
_chemical_formula_weight 1124.72
_space_group_crystal_system monoclinic
_space_group_IT_number 14
_space_group_name_Hall '-P 2ybc'
_space_group_name_H-M_alt 'P 1 21/c 1'
_symmetry_space_group_name_Hall '-P 2ybc'
_symmetry_space_group_name_H-M 'P 1 21/c 1'
_atom_sites_solution_hydrogens mixed
_audit_creation_method SHELXL-2014/7
_audit_update_record
;
2018-03-08 deposited with the CCDC.
2018-03-27 downloaded from the CCDC.
;
_cell_angle_alpha 90
_cell_angle_beta 111.314(2)
_cell_angle_gamma 90
_cell_formula_units_Z 4
_cell_length_a 23.5964(15)
_cell_length_b 13.0895(9)
_cell_length_c 17.5179(12)
_cell_measurement_reflns_used 9850
_cell_measurement_temperature 120(2)
_cell_measurement_theta_max 55.08
_cell_measurement_theta_min 4.76
_cell_volume 5040.6(6)
_computing_cell_refinement 'Bruker SAINT'
_computing_data_collection 'Bruker APEX3'
_computing_data_reduction 'Bruker SAINT'
_computing_molecular_graphics 'Bruker SHELXTL'
_computing_publication_material 'Bruker SHELXTL'
_computing_structure_refinement 'SHELXL-2014/7 (Sheldrick, 2014)'
_diffrn_ambient_temperature 120(2)
_diffrn_measured_fraction_theta_full 0.999
_diffrn_measured_fraction_theta_max 0.999
_diffrn_measurement_device_type 'Bruker APEX-II CCD'
_diffrn_measurement_method '\f and \w scans'
_diffrn_radiation_type MoK\a
_diffrn_radiation_wavelength 0.71073
_diffrn_reflns_av_R_equivalents 0.1303
_diffrn_reflns_av_unetI/netI 0.0586
_diffrn_reflns_Laue_measured_fraction_full 0.999
_diffrn_reflns_Laue_measured_fraction_max 0.999
_diffrn_reflns_limit_h_max 28
_diffrn_reflns_limit_h_min -28
_diffrn_reflns_limit_k_max 15
_diffrn_reflns_limit_k_min -15
_diffrn_reflns_limit_l_max 20
_diffrn_reflns_limit_l_min -20
_diffrn_reflns_number 78326
_diffrn_reflns_point_group_measured_fraction_full 0.999
_diffrn_reflns_point_group_measured_fraction_max 0.999
_diffrn_reflns_theta_full 24.999
_diffrn_reflns_theta_max 24.999
_diffrn_reflns_theta_min 2.325
_exptl_absorpt_coefficient_mu 0.843
_exptl_absorpt_correction_type multi-scan
_exptl_absorpt_process_details
;
Bruker (2001). SADABS. Bruker AXS Inc., Madison, Wisconsin, USA.
;
_exptl_crystal_colour brown
_exptl_crystal_density_diffrn 1.482
_exptl_crystal_description prism
_exptl_crystal_F_000 2376
_exptl_crystal_size_max 0.180
_exptl_crystal_size_mid 0.160
_exptl_crystal_size_min 0.120
_exptl_transmission_factor_max 0.837
_exptl_transmission_factor_min 0.769
_refine_diff_density_max 1.341
_refine_diff_density_min -0.658
_refine_diff_density_rms 0.085
_refine_ls_extinction_method none
_refine_ls_goodness_of_fit_ref 1.022
_refine_ls_hydrogen_treatment mixed
_refine_ls_matrix_type full
_refine_ls_number_parameters 650
_refine_ls_number_reflns 8866
_refine_ls_number_restraints 0
_refine_ls_restrained_S_all 1.022
_refine_ls_R_factor_all 0.0747
_refine_ls_R_factor_gt 0.0451
_refine_ls_shift/su_max 0.001
_refine_ls_shift/su_mean 0.000
_refine_ls_structure_factor_coef Fsqd
_refine_ls_weighting_details 'w=1/[\s^2^(Fo^2^)+(0.0444P)^2^+3.6107P] where P=(Fo^2^+2Fc^2^)/3'
_refine_ls_weighting_scheme calc
_refine_ls_wR_factor_gt 0.0911
_refine_ls_wR_factor_ref 0.0986
_reflns_Friedel_coverage 0.000
_reflns_number_gt 6588
_reflns_number_total 8866
_reflns_threshold_expression 'I > 2\s(I)'
_cod_data_source_file c8dt00414e2.cif
_cod_data_source_block complex2
_cod_depositor_comments 'Adding full bibliography for 7045930--7045933.cif.'
_cod_database_code 7045930
_shelx_shelxl_version_number 2014/7
_shelx_space_group_comment
;
The symmetry employed for this shelxl refinement is uniquely defined
by the following loop, which should always be used as a source of
symmetry information in preference to the above space-group names.
They are only intended as comments.
;
_shelx_estimated_absorpt_t_min 0.863
_shelx_estimated_absorpt_t_max 0.906

loop_
_space_group_symop_operation_xyz
'x, y, z'
'-x, y+1/2, -z+1/2'
'-x, -y, -z'
'x, -y-1/2, z-1/2'

loop_
_atom_site_label
_atom_site_type_symbol
_atom_site_fract_x
_atom_site_fract_y
_atom_site_fract_z
_atom_site_U_iso_or_equiv
_atom_site_adp_type
_atom_site_occupancy
_atom_site_site_symmetry_order
_atom_site_calc_flag
_atom_site_refinement_flags_posn
_atom_site_refinement_flags_adp
_atom_site_refinement_flags_occupancy
_atom_site_disorder_assembly
_atom_site_disorder_group
Fe1 Fe 0.38480(2) 0.16973(3) 0.24593(3) 0.00578(11) Uani 1 1 d . . . . .
Fe1A Fe 0.12607(2) 0.63354(3) 0.26722(3) 0.00930(12) Uani 1 1 d . . . . .
N1 N 0.33149(11) 0.03982(19) 0.23887(15) 0.0087(6) Uani 1 1 d . . . . .
N2 N 0.44772(11) 0.09441(18) 0.34082(15) 0.0079(6) Uani 1 1 d . . . . .
N3 N 0.35998(11) 0.24174(19) 0.33229(16) 0.0100(6) Uani 1 1 d . . . . .
N4 N 0.43925(11) 0.29954(19) 0.25599(15) 0.0087(6) Uani 1 1 d . . . . .
N5 N 0.40443(11) 0.08997(18) 0.15898(15) 0.0076(6) Uani 1 1 d . . . . .
N6 N 0.32727(11) 0.25253(19) 0.15280(16) 0.0097(6) Uani 1 1 d . . . . .
N1A N 0.07087(11) 0.50559(19) 0.26337(16) 0.0115(6) Uani 1 1 d . . . . .
N3A N 0.11141(12) 0.7006(2) 0.36302(16) 0.0123(6) Uani 1 1 d . . . . .
N2A N 0.19210(11) 0.5499(2) 0.35009(16) 0.0129(6) Uani 1 1 d . . . . .
N4A N 0.18225(12) 0.7614(2) 0.27431(16) 0.0136(6) Uani 1 1 d . . . . .
N5A N 0.13437(12) 0.5617(2) 0.17079(16) 0.0113(6) Uani 1 1 d . . . . .
N6A N 0.06551(11) 0.72315(19) 0.18307(16) 0.0114(6) Uani 1 1 d . . . . .
O1 O 0.64716(13) 0.10555(19) 0.52770(16) 0.0231(6) Uani 1 1 d . . . . .
O2 O 0.61909(16) 0.1054(2) 0.24863(18) 0.0442(9) Uani 1 1 d . . . . .
O3A O 0.139(3) 0.2505(9) 0.1910(16) 0.051(8) Uani 0.46(7) 1 d . . P A 1
O3B O 0.104(2) 0.2362(19) 0.1719(14) 0.044(7) Uani 0.54(7) 1 d . . P A 2
C1 C 0.37009(13) -0.0394(2) 0.2961(2) 0.0115(7) Uani 1 1 d . . . . .
H1A H 0.3617 -0.1069 0.2689 0.014 Uiso 1 1 calc R U . . .
H1B H 0.3590 -0.0431 0.3454 0.014 Uiso 1 1 calc R U . . .
C2 C 0.43708(14) -0.0159(2) 0.3219(2) 0.0109(7) Uani 1 1 d . . . . .
H2A H 0.4602 -0.0568 0.3709 0.013 Uiso 1 1 calc R U . . .
H2B H 0.4515 -0.0346 0.2773 0.013 Uiso 1 1 calc R U . . .
C3 C 0.43715(14) 0.1153(2) 0.41902(19) 0.0114(7) Uani 1 1 d . . . . .
H3A H 0.4768 0.1164 0.4653 0.014 Uiso 1 1 calc R U . . .
H3B H 0.4126 0.0592 0.4290 0.014 Uiso 1 1 calc R U . . .
C4 C 0.40470(14) 0.2158(2) 0.41642(19) 0.0119(7) Uani 1 1 d . . . . .
H4A H 0.3828 0.2126 0.4551 0.014 Uiso 1 1 calc R U . . .
H4B H 0.4353 0.2711 0.4350 0.014 Uiso 1 1 calc R U . . .
C5 C 0.27435(13) 0.0492(2) 0.25731(19) 0.0111(7) Uani 1 1 d . . . . .
H5A H 0.2598 -0.0202 0.2632 0.013 Uiso 1 1 calc R U . . .
H5B H 0.2427 0.0823 0.2101 0.013 Uiso 1 1 calc R U . . .
C6 C 0.28165(14) 0.1096(2) 0.3338(2) 0.0132(7) Uani 1 1 d . . . . .
H6A H 0.3144 0.0784 0.3808 0.016 Uiso 1 1 calc R U . . .
H6B H 0.2434 0.1051 0.3449 0.016 Uiso 1 1 calc R U . . .
C7 C 0.29665(14) 0.2208(3) 0.3278(2) 0.0155(8) Uani 1 1 d . . . . .
H7A H 0.2679 0.2483 0.2753 0.019 Uiso 1 1 calc R U . . .
H7B H 0.2898 0.2586 0.3726 0.019 Uiso 1 1 calc R U . . .
C8 C 0.51256(13) 0.1138(2) 0.3521(2) 0.0103(7) Uani 1 1 d . . . . .
H8A H 0.5197 0.0883 0.3031 0.012 Uiso 1 1 calc R U . . .
H8B H 0.5387 0.0735 0.3997 0.012 Uiso 1 1 calc R U . . .
C9 C 0.53232(14) 0.2245(2) 0.36547(19) 0.0109(7) Uani 1 1 d . . . . .
H9A H 0.5190 0.2539 0.4083 0.013 Uiso 1 1 calc R U . . .
H9B H 0.5773 0.2276 0.3859 0.013 Uiso 1 1 calc R U . . .
Cl1 Cl 0.14638(4) 0.07278(6) 0.06612(5) 0.01652(19) Uani 1 1 d . . . . .
Cl2 Cl 0.70702(4) 0.21833(6) 0.40997(5) 0.0190(2) Uani 1 1 d . . . . .
Cl3 Cl 0.55849(4) 0.24643(6) 0.08707(5) 0.01397(18) Uani 1 1 d . . . . .
Cl4 Cl 0.12797(4) 0.11183(8) 0.33468(5) 0.0281(2) Uani 1 1 d . . . . .
C10 C 0.50692(13) 0.2891(2) 0.28873(19) 0.0104(7) Uani 1 1 d . . . . .
H10A H 0.5251 0.3582 0.3008 0.012 Uiso 1 1 calc R U . . .
H10B H 0.5195 0.2587 0.2457 0.012 Uiso 1 1 calc R U . . .
C11 C 0.31371(14) 0.0006(2) 0.15392(19) 0.0103(7) Uani 1 1 d . . . . .
H11A H 0.2778 0.0386 0.1175 0.012 Uiso 1 1 calc R U . . .
H11B H 0.3026 -0.0725 0.1524 0.012 Uiso 1 1 calc R U . . .
C12 C 0.42085(14) 0.3424(2) 0.17201(19) 0.0119(7) Uani 1 1 d . . . . .
H12A H 0.4433 0.3072 0.1418 0.014 Uiso 1 1 calc R U . . .
H12B H 0.4315 0.4159 0.1753 0.014 Uiso 1 1 calc R U . . .
C13 C 0.42410(15) 0.3758(2) 0.3101(2) 0.0149(7) Uani 1 1 d . . . . .
H13A H 0.4226 0.4451 0.2868 0.018 Uiso 1 1 calc R U . . .
H13B H 0.4566 0.3751 0.3651 0.018 Uiso 1 1 calc R U . . .
C14 C 0.36393(15) 0.3526(2) 0.3184(2) 0.0145(7) Uani 1 1 d . . . . .
H14A H 0.3604 0.3915 0.3649 0.017 Uiso 1 1 calc R U . . .
H14B H 0.3302 0.3735 0.2679 0.017 Uiso 1 1 calc R U . . .
C15 C 0.35384(14) 0.3299(2) 0.12670(19) 0.0102(7) Uani 1 1 d . . . . .
C16 C 0.32266(15) 0.3926(2) 0.0618(2) 0.0146(7) Uani 1 1 d . . . . .
H16A H 0.3428 0.4478 0.0471 0.017 Uiso 1 1 calc R U . . .
C17 C 0.26178(15) 0.3740(3) 0.0185(2) 0.0176(8) Uani 1 1 d . . . . .
H17A H 0.2395 0.4145 -0.0277 0.021 Uiso 1 1 calc R U . . .
C18 C 0.23423(15) 0.2955(3) 0.0437(2) 0.0165(8) Uani 1 1 d . . . . .
H18A H 0.1925 0.2804 0.0147 0.020 Uiso 1 1 calc R U . . .
C19 C 0.26747(14) 0.2390(2) 0.11130(19) 0.0123(7) Uani 1 1 d . . . . .
H19A H 0.2470 0.1876 0.1297 0.015 Uiso 1 1 calc R U . . .
C20 C 0.36490(14) 0.0129(2) 0.12449(19) 0.0085(7) Uani 1 1 d . . . . .
C21 C 0.37059(14) -0.0500(2) 0.06442(19) 0.0105(7) Uani 1 1 d . . . . .
H21A H 0.3430 -0.1051 0.0438 0.013 Uiso 1 1 calc R U . . .
C22 C 0.41645(14) -0.0329(2) 0.0342(2) 0.0140(7) Uani 1 1 d . . . . .
H22A H 0.4204 -0.0741 -0.0083 0.017 Uiso 1 1 calc R U . . .
C23 C 0.45627(14) 0.0464(2) 0.06810(19) 0.0119(7) Uani 1 1 d . . . . .
H23A H 0.4879 0.0615 0.0485 0.014 Uiso 1 1 calc R U . . .
C24 C 0.44988(14) 0.1031(2) 0.13016(19) 0.0107(7) Uani 1 1 d . . . . .
H24A H 0.4792 0.1548 0.1544 0.013 Uiso 1 1 calc R U . . .
C25 C 0.19096(15) 0.5687(3) 0.43445(19) 0.0157(8) Uani 1 1 d . . . . .
H25A H 0.2333 0.5698 0.4744 0.019 Uiso 1 1 calc R U . . .
H25B H 0.1697 0.5112 0.4492 0.019 Uiso 1 1 calc R U . . .
C26 C 0.15996(15) 0.6678(3) 0.4418(2) 0.0182(8) Uani 1 1 d . . . . .
H26A H 0.1416 0.6595 0.4840 0.022 Uiso 1 1 calc R U . . .
H26B H 0.1910 0.7225 0.4605 0.022 Uiso 1 1 calc R U . . .
C27 C 0.04988(15) 0.6840(3) 0.3665(2) 0.0167(8) Uani 1 1 d . . . . .
H27A H 0.0192 0.7148 0.3171 0.020 Uiso 1 1 calc R U . . .
H27B H 0.0477 0.7206 0.4148 0.020 Uiso 1 1 calc R U . . .
C28 C 0.03323(15) 0.5731(3) 0.3716(2) 0.0158(8) Uani 1 1 d . . . . .
H28A H -0.0024 0.5701 0.3885 0.019 Uiso 1 1 calc R U . . .
H28B H 0.0675 0.5387 0.4144 0.019 Uiso 1 1 calc R U . . .
C29 C 0.01849(14) 0.5153(3) 0.2915(2) 0.0147(7) Uani 1 1 d . . . . .
H29A H 0.0041 0.4460 0.2981 0.018 Uiso 1 1 calc R U . . .
H29B H -0.0152 0.5507 0.2485 0.018 Uiso 1 1 calc R U . . .
C30 C 0.11113(15) 0.4228(2) 0.3150(2) 0.0172(8) Uani 1 1 d . . . . .
H30A H 0.0983 0.3560 0.2876 0.021 Uiso 1 1 calc R U . . .
H30B H 0.1062 0.4201 0.3687 0.021 Uiso 1 1 calc R U . . .
C31 C 0.17711(14) 0.4407(2) 0.3284(2) 0.0161(8) Uani 1 1 d . . . . .
H31A H 0.2031 0.3963 0.3731 0.019 Uiso 1 1 calc R U . . .
H31B H 0.1848 0.4238 0.2779 0.019 Uiso 1 1 calc R U . . .
C32 C 0.25500(14) 0.5662(3) 0.3510(2) 0.0158(8) Uani 1 1 d . . . . .
H32A H 0.2560 0.5456 0.2971 0.019 Uiso 1 1 calc R U . . .
H32B H 0.2832 0.5210 0.3930 0.019 Uiso 1 1 calc R U . . .
C33 C 0.27773(14) 0.6752(3) 0.3685(2) 0.0166(8) Uani 1 1 d . . . . .
H33A H 0.3224 0.6756 0.3832 0.020 Uiso 1 1 calc R U . . .
H33B H 0.2691 0.7008 0.4163 0.020 Uiso 1 1 calc R U . . .
C34 C 0.24916(14) 0.7473(3) 0.2970(2) 0.0153(7) Uani 1 1 d . . . . .
H34A H 0.2693 0.8148 0.3109 0.018 Uiso 1 1 calc R U . . .
H34B H 0.2569 0.7208 0.2487 0.018 Uiso 1 1 calc R U . . .
C35 C 0.17450(15) 0.8349(3) 0.3366(2) 0.0184(8) Uani 1 1 d . . . . .
H35A H 0.2101 0.8294 0.3884 0.022 Uiso 1 1 calc R U . . .
H35B H 0.1728 0.9057 0.3161 0.022 Uiso 1 1 calc R U . . .
C36 C 0.11727(15) 0.8124(2) 0.3529(2) 0.0164(8) Uani 1 1 d . . . . .
H36A H 0.1185 0.8484 0.4032 0.020 Uiso 1 1 calc R U . . .
H36B H 0.0815 0.8375 0.3066 0.020 Uiso 1 1 calc R U . . .
C37 C 0.04594(15) 0.4718(3) 0.1766(2) 0.0165(8) Uani 1 1 d . . . . .
H37A H 0.0071 0.5076 0.1476 0.020 Uiso 1 1 calc R U . . .
H37B H 0.0375 0.3975 0.1743 0.020 Uiso 1 1 calc R U . . .
C38 C 0.15826(14) 0.8111(3) 0.1922(2) 0.0162(8) Uani 1 1 d . . . . .
H38A H 0.1779 0.7803 0.1565 0.019 Uiso 1 1 calc R U . . .
H38B H 0.1684 0.8847 0.1981 0.019 Uiso 1 1 calc R U . . .
C39 C 0.09054(14) 0.7984(2) 0.1531(2) 0.0121(7) Uani 1 1 d . . . . .
C40 C 0.05767(15) 0.8599(2) 0.0886(2) 0.0141(7) Uani 1 1 d . . . . .
H40A H 0.0774 0.9124 0.0701 0.017 Uiso 1 1 calc R U . . .
C41 C -0.00407(15) 0.8452(2) 0.0508(2) 0.0150(7) Uani 1 1 d . . . . .
H41A H -0.0274 0.8845 0.0044 0.018 Uiso 1 1 calc R U . . .
C42 C -0.03096(14) 0.7710(2) 0.0828(2) 0.0138(7) Uani 1 1 d . . . . .
H42A H -0.0737 0.7602 0.0596 0.017 Uiso 1 1 calc R U . . .
C43 C 0.00433(14) 0.7132(2) 0.1481(2) 0.0135(7) Uani 1 1 d . . . . .
H43A H -0.0151 0.6638 0.1699 0.016 Uiso 1 1 calc R U . . .
C44 C 0.08961(15) 0.4937(2) 0.1342(2) 0.0142(7) Uani 1 1 d . . . . .
C45 C 0.08146(16) 0.4479(3) 0.0598(2) 0.0197(8) Uani 1 1 d . . . . .
H45A H 0.0494 0.4003 0.0364 0.024 Uiso 1 1 calc R U . . .
C46 C 0.12061(16) 0.4724(3) 0.0201(2) 0.0222(8) Uani 1 1 d . . . . .
H46A H 0.1152 0.4437 -0.0319 0.027 Uiso 1 1 calc R U . . .
C47 C 0.16773(16) 0.5393(3) 0.0575(2) 0.0202(8) Uani 1 1 d . . . . .
H47A H 0.1957 0.5570 0.0319 0.024 Uiso 1 1 calc R U . . .
C48 C 0.17361(15) 0.5801(3) 0.1321(2) 0.0176(8) Uani 1 1 d . . . . .
H48A H 0.2072 0.6238 0.1582 0.021 Uiso 1 1 calc R U . . .
H1V H 0.6298(17) 0.144(3) 0.541(2) 0.021 Uiso 1 1 d . U . . .
H1W H 0.6638(16) 0.135(3) 0.499(2) 0.021 Uiso 1 1 d . U . . .
H3V H 0.1178(17) 0.200(3) 0.222(2) 0.021 Uiso 1 1 d . U . . .
H3W H 0.130(2) 0.209(3) 0.158(3) 0.021 Uiso 1 1 d . U . . .
H2V H 0.6086(18) 0.141(3) 0.213(2) 0.021 Uiso 1 1 d . U . . .
H2W H 0.6433(16) 0.137(3) 0.294(2) 0.021 Uiso 1 1 d . U . . .

loop_
_atom_site_aniso_label
_atom_site_aniso_U_11
_atom_site_aniso_U_22
_atom_site_aniso_U_33
_atom_site_aniso_U_23
_atom_site_aniso_U_13
_atom_site_aniso_U_12
Fe1 0.0048(2) 0.0054(2) 0.0060(2) 0.00027(18) 0.00075(18) -0.00033(17)
Fe1A 0.0067(2) 0.0112(2) 0.0094(2) 0.00071(19) 0.0023(2) -0.00095(18)
N1 0.0086(14) 0.0102(14) 0.0083(14) 0.0010(11) 0.0044(12) 0.0010(11)
N2 0.0075(13) 0.0078(14) 0.0075(14) -0.0007(11) 0.0015(11) -0.0015(11)
N3 0.0077(14) 0.0108(14) 0.0112(15) -0.0016(11) 0.0030(12) 0.0010(11)
N4 0.0088(14) 0.0080(14) 0.0074(14) 0.0005(11) 0.0006(12) -0.0001(11)
N5 0.0083(14) 0.0056(13) 0.0069(14) 0.0031(11) 0.0004(11) 0.0005(11)
N6 0.0100(14) 0.0076(14) 0.0111(14) -0.0007(11) 0.0032(12) 0.0001(11)
N1A 0.0091(14) 0.0124(14) 0.0115(15) 0.0004(12) 0.0020(12) -0.0013(11)
N3A 0.0110(14) 0.0146(15) 0.0102(15) -0.0013(12) 0.0025(12) -0.0017(11)
N2A 0.0095(14) 0.0156(15) 0.0145(15) 0.0007(12) 0.0053(12) -0.0012(12)
N4A 0.0100(14) 0.0148(15) 0.0135(15) 0.0016(12) 0.0012(12) -0.0022(12)
N5A 0.0111(14) 0.0128(15) 0.0091(15) 0.0014(11) 0.0025(12) -0.0009(11)
N6A 0.0086(14) 0.0120(15) 0.0131(15) -0.0018(12) 0.0033(12) -0.0011(11)
O1 0.0327(17) 0.0178(15) 0.0217(15) 0.0014(12) 0.0131(13) 0.0060(12)
O2 0.072(2) 0.0238(18) 0.0180(18) 0.0003(13) -0.0062(16) -0.0190(16)
O3A 0.10(2) 0.021(4) 0.044(7) -0.011(4) 0.041(11) -0.007(6)
O3B 0.081(16) 0.029(6) 0.038(6) 0.007(5) 0.038(9) 0.023(8)
C1 0.0098(17) 0.0078(17) 0.0148(18) 0.0037(14) 0.0020(14) -0.0003(13)
C2 0.0099(17) 0.0090(17) 0.0128(18) 0.0020(14) 0.0029(14) -0.0004(13)
C3 0.0120(17) 0.0152(18) 0.0055(16) 0.0013(14) 0.0015(14) -0.0003(14)
C4 0.0117(17) 0.0166(18) 0.0078(17) -0.0009(14) 0.0042(14) -0.0015(14)
C5 0.0064(16) 0.0131(18) 0.0151(18) 0.0034(14) 0.0054(14) -0.0008(13)
C6 0.0064(16) 0.0200(19) 0.0153(18) 0.0033(15) 0.0063(15) 0.0008(14)
C7 0.0104(17) 0.0223(19) 0.0146(19) -0.0026(15) 0.0054(15) 0.0043(14)
C8 0.0057(16) 0.0107(17) 0.0125(18) 0.0009(14) 0.0007(14) 0.0000(13)
C9 0.0059(16) 0.0113(17) 0.0119(17) 0.0016(14) -0.0010(14) -0.0019(13)
Cl1 0.0116(4) 0.0202(5) 0.0144(4) -0.0032(4) 0.0009(4) -0.0013(3)
Cl2 0.0159(4) 0.0202(5) 0.0188(5) -0.0050(4) 0.0037(4) -0.0005(3)
Cl3 0.0155(4) 0.0120(4) 0.0152(4) -0.0030(3) 0.0065(4) -0.0021(3)
Cl4 0.0126(4) 0.0549(7) 0.0168(5) 0.0032(4) 0.0051(4) 0.0023(4)
C10 0.0067(16) 0.0100(17) 0.0117(18) -0.0015(14) -0.0001(14) -0.0042(13)
C11 0.0111(17) 0.0091(17) 0.0089(17) -0.0007(13) 0.0015(14) -0.0028(13)
C12 0.0133(17) 0.0079(17) 0.0129(18) 0.0059(14) 0.0028(15) -0.0024(13)
C13 0.0201(19) 0.0065(17) 0.0150(19) -0.0037(14) 0.0026(15) -0.0020(14)
C14 0.0173(18) 0.0094(18) 0.0160(19) -0.0041(14) 0.0050(15) 0.0036(14)
C15 0.0087(16) 0.0136(17) 0.0079(17) -0.0002(14) 0.0024(14) 0.0015(13)
C16 0.0205(19) 0.0119(18) 0.0134(18) 0.0053(14) 0.0087(16) 0.0029(14)
C17 0.0154(18) 0.024(2) 0.0117(18) 0.0071(15) 0.0031(15) 0.0081(15)
C18 0.0136(18) 0.0197(19) 0.0142(19) -0.0007(15) 0.0025(15) 0.0025(15)
C19 0.0109(17) 0.0144(18) 0.0113(18) 0.0006(14) 0.0036(14) 0.0005(14)
C20 0.0088(16) 0.0090(17) 0.0063(16) 0.0016(13) 0.0011(13) 0.0017(13)
C21 0.0078(16) 0.0091(17) 0.0088(17) -0.0015(13) -0.0039(14) -0.0017(13)
C22 0.0165(18) 0.0146(18) 0.0092(18) -0.0018(14) 0.0027(15) 0.0029(14)
C23 0.0115(17) 0.0131(18) 0.0133(18) -0.0002(14) 0.0072(15) 0.0002(13)
C24 0.0092(17) 0.0102(17) 0.0109(17) 0.0013(13) 0.0017(14) -0.0014(13)
C25 0.0126(18) 0.025(2) 0.0094(18) 0.0037(15) 0.0034(15) -0.0002(15)
C26 0.0163(18) 0.027(2) 0.0096(18) -0.0025(15) 0.0023(15) 0.0009(16)
C27 0.0121(18) 0.023(2) 0.0157(19) -0.0021(15) 0.0056(15) -0.0002(15)
C28 0.0116(17) 0.0211(19) 0.0171(19) -0.0013(15) 0.0081(15) -0.0024(14)
C29 0.0128(17) 0.0163(18) 0.0158(19) 0.0011(14) 0.0064(15) -0.0022(14)
C30 0.0172(19) 0.0126(18) 0.023(2) 0.0033(15) 0.0081(16) -0.0012(14)
C31 0.0128(18) 0.0150(18) 0.0165(19) 0.0025(15) 0.0007(15) 0.0039(14)
C32 0.0066(17) 0.0218(19) 0.0176(19) 0.0037(15) 0.0028(15) 0.0024(14)
C33 0.0071(17) 0.025(2) 0.0151(19) 0.0011(16) 0.0006(15) -0.0051(15)
C34 0.0098(17) 0.0176(18) 0.0159(19) 0.0006(15) 0.0016(15) -0.0027(14)
C35 0.0179(19) 0.0139(18) 0.022(2) -0.0058(15) 0.0060(16) -0.0046(15)
C36 0.0183(19) 0.0126(18) 0.0178(19) -0.0033(15) 0.0057(16) -0.0009(14)
C37 0.0176(18) 0.0190(19) 0.0147(19) -0.0031(15) 0.0081(16) -0.0034(15)
C38 0.0131(18) 0.0163(19) 0.0156(19) 0.0074(15) 0.0011(15) -0.0016(14)
C39 0.0113(17) 0.0143(18) 0.0109(18) 0.0006(14) 0.0044(14) 0.0016(14)
C40 0.0151(18) 0.0144(18) 0.0144(18) 0.0024(14) 0.0071(15) 0.0010(14)
C41 0.0154(18) 0.0193(19) 0.0100(18) -0.0007(14) 0.0041(15) 0.0048(14)
C42 0.0079(17) 0.0184(19) 0.0126(18) -0.0041(15) 0.0005(14) 0.0019(14)
C43 0.0095(17) 0.0132(17) 0.0165(19) -0.0052(14) 0.0034(15) -0.0036(14)
C44 0.0160(18) 0.0134(18) 0.0115(18) 0.0005(14) 0.0030(15) 0.0015(14)
C45 0.022(2) 0.018(2) 0.017(2) -0.0063(15) 0.0048(16) 0.0003(15)
C46 0.033(2) 0.021(2) 0.014(2) -0.0012(16) 0.0102(17) 0.0061(17)
C47 0.022(2) 0.025(2) 0.018(2) 0.0029(16) 0.0114(17) 0.0043(16)
C48 0.0150(18) 0.022(2) 0.0169(19) 0.0021(16) 0.0067(16) 0.0009(15)

loop_
_atom_type_symbol
_atom_type_description
_atom_type_scat_dispersion_real
_atom_type_scat_dispersion_imag
_atom_type_scat_source
C C 0.0033 0.0016 'International Tables Vol C Tables 4.2.6.8 and 6.1.1.4'
N N 0.0061 0.0033 'International Tables Vol C Tables 4.2.6.8 and 6.1.1.4'
Cl Cl 0.1484 0.1585 'International Tables Vol C Tables 4.2.6.8 and 6.1.1.4'
Fe Fe 0.3463 0.8444 'International Tables Vol C Tables 4.2.6.8 and 6.1.1.4'
O O 0.0106 0.0060 'International Tables Vol C Tables 4.2.6.8 and 6.1.1.4'
H H 0.0000 0.0000 'International Tables Vol C Tables 4.2.6.8 and 6.1.1.4'

loop_
_geom_angle_atom_site_label_1
_geom_angle_atom_site_label_2
_geom_angle_atom_site_label_3
_geom_angle
N6 Fe1 N5 86.54(10)
N6 Fe1 N2 175.66(10)
N5 Fe1 N2 93.78(10)
N6 Fe1 N3 93.51(10)
N5 Fe1 N3 175.61(10)
N2 Fe1 N3 86.51(10)
N6 Fe1 N1 100.11(10)
N5 Fe1 N1 80.46(10)
N2 Fe1 N1 84.21(10)
N3 Fe1 N1 95.22(10)
N6 Fe1 N4 81.05(10)
N5 Fe1 N4 100.33(10)
N2 Fe1 N4 94.65(10)
N3 Fe1 N4 84.01(10)
N1 Fe1 N4 178.66(10)
N5A Fe1A N6A 85.25(10)
N5A Fe1A N2A 93.73(11)
N6A Fe1A N2A 175.49(10)
N5A Fe1A N3A 175.53(10)
N6A Fe1A N3A 93.70(11)
N2A Fe1A N3A 87.65(11)
N5A Fe1A N4A 99.79(10)
N6A Fe1A N4A 81.06(10)
N2A Fe1A N4A 94.80(10)
N3A Fe1A N4A 84.31(10)
N5A Fe1A N1A 81.30(10)
N6A Fe1A N1A 99.99(10)
N2A Fe1A N1A 84.18(10)
N3A Fe1A N1A 94.62(10)
N4A Fe1A N1A 178.56(11)
C11 N1 C1 108.3(2)
C11 N1 C5 107.2(2)
C1 N1 C5 106.7(2)
C11 N1 Fe1 106.58(17)
C1 N1 Fe1 108.47(17)
C5 N1 Fe1 119.24(19)
C2 N2 C8 106.1(2)
C2 N2 C3 108.0(2)
C8 N2 C3 110.5(2)
C2 N2 Fe1 105.99(18)
C8 N2 Fe1 115.75(19)
C3 N2 Fe1 110.03(18)
C14 N3 C7 107.1(2)
C14 N3 C4 108.5(2)
C7 N3 C4 110.0(2)
C14 N3 Fe1 106.17(19)
C7 N3 Fe1 115.32(19)
C4 N3 Fe1 109.49(18)
C12 N4 C10 107.6(2)
C12 N4 C13 108.8(2)
C10 N4 C13 106.5(2)
C12 N4 Fe1 105.87(18)
C10 N4 Fe1 119.66(19)
C13 N4 Fe1 108.13(18)
C24 N5 C20 116.0(3)
C24 N5 Fe1 129.9(2)
C20 N5 Fe1 114.08(19)
C19 N6 C15 116.1(3)
C19 N6 Fe1 129.2(2)
C15 N6 Fe1 114.6(2)
C37 N1A C29 107.2(2)
C37 N1A C30 109.2(3)
C29 N1A C30 106.3(2)
C37 N1A Fe1A 106.24(18)
C29 N1A Fe1A 119.9(2)
C30 N1A Fe1A 107.75(18)
C36 N3A C27 106.4(2)
C36 N3A C26 108.5(3)
C27 N3A C26 110.5(2)
C36 N3A Fe1A 105.96(19)
C27 N3A Fe1A 115.6(2)
C26 N3A Fe1A 109.52(19)
C31 N2A C32 106.4(2)
C31 N2A C25 108.7(2)
C32 N2A C25 109.7(2)
C31 N2A Fe1A 106.67(19)
C32 N2A Fe1A 115.7(2)
C25 N2A Fe1A 109.35(19)
C38 N4A C34 107.7(2)
C38 N4A C35 108.4(3)
C34 N4A C35 106.3(2)
C38 N4A Fe1A 106.19(19)
C34 N4A Fe1A 119.9(2)
C35 N4A Fe1A 107.94(18)
C44 N5A C48 116.0(3)
C44 N5A Fe1A 114.2(2)
C48 N5A Fe1A 129.3(2)
C39 N6A C43 116.1(3)
C39 N6A Fe1A 114.6(2)
C43 N6A Fe1A 129.1(2)
H1V O1 H1W 108(4)
H2V O2 H2W 112(4)
H3V O3A H3W 84(4)
H3V O3B H3W 91(4)
N1 C1 C2 112.0(2)
N1 C1 H1A 109.2
C2 C1 H1A 109.2
N1 C1 H1B 109.2
C2 C1 H1B 109.2
H1A C1 H1B 107.9
N2 C2 C1 109.8(2)
N2 C2 H2A 109.7
C1 C2 H2A 109.7
N2 C2 H2B 109.7
C1 C2 H2B 109.7
H2A C2 H2B 108.2
N2 C3 C4 112.3(2)
N2 C3 H3A 109.1
C4 C3 H3A 109.1
N2 C3 H3B 109.1
C4 C3 H3B 109.1
H3A C3 H3B 107.9
N3 C4 C3 113.0(2)
N3 C4 H4A 109.0
C3 C4 H4A 109.0
N3 C4 H4B 109.0
C3 C4 H4B 109.0
H4A C4 H4B 107.8
N1 C5 C6 114.3(2)
N1 C5 H5A 108.7
C6 C5 H5A 108.7
N1 C5 H5B 108.7
C6 C5 H5B 108.7
H5A C5 H5B 107.6
C5 C6 C7 113.4(3)
C5 C6 H6A 108.9
C7 C6 H6A 108.9
C5 C6 H6B 108.9
C7 C6 H6B 108.9
H6A C6 H6B 107.7
N3 C7 C6 115.4(3)
N3 C7 H7A 108.4
C6 C7 H7A 108.4
N3 C7 H7B 108.4
C6 C7 H7B 108.4
H7A C7 H7B 107.5
N2 C8 C9 115.2(2)
N2 C8 H8A 108.5
C9 C8 H8A 108.5
N2 C8 H8B 108.5
C9 C8 H8B 108.5
H8A C8 H8B 107.5
C10 C9 C8 113.4(3)
C10 C9 H9A 108.9
C8 C9 H9A 108.9
C10 C9 H9B 108.9
C8 C9 H9B 108.9
H9A C9 H9B 107.7
N4 C10 C9 114.5(2)
N4 C10 H10A 108.6
C9 C10 H10A 108.6
N4 C10 H10B 108.6
C9 C10 H10B 108.6
H10A C10 H10B 107.6
N1 C11 C20 110.0(2)
N1 C11 H11A 109.7
C20 C11 H11A 109.7
N1 C11 H11B 109.7
C20 C11 H11B 109.7
H11A C11 H11B 108.2
N4 C12 C15 110.8(2)
N4 C12 H12A 109.5
C15 C12 H12A 109.5
N4 C12 H12B 109.5
C15 C12 H12B 109.5
H12A C12 H12B 108.1
N4 C13 C14 112.0(3)
N4 C13 H13A 109.2
C14 C13 H13A 109.2
N4 C13 H13B 109.2
C14 C13 H13B 109.2
H13A C13 H13B 107.9
N3 C14 C13 109.3(3)
N3 C14 H14A 109.8
C13 C14 H14A 109.8
N3 C14 H14B 109.8
C13 C14 H14B 109.8
H14A C14 H14B 108.3
N6 C15 C16 123.3(3)
N6 C15 C12 115.6(3)
C16 C15 C12 121.1(3)
C17 C16 C15 119.0(3)
C17 C16 H16A 120.5
C15 C16 H16A 120.5
C18 C17 C16 118.4(3)
C18 C17 H17A 120.8
C16 C17 H17A 120.8
C19 C18 C17 119.4(3)
C19 C18 H18A 120.3
C17 C18 H18A 120.3
N6 C19 C18 123.6(3)
N6 C19 H19A 118.2
C18 C19 H19A 118.2
N5 C20 C21 122.7(3)
N5 C20 C11 116.1(3)
C21 C20 C11 121.1(3)
C20 C21 C22 120.0(3)
C20 C21 H21A 120.0
C22 C21 H21A 120.0
C23 C22 C21 117.5(3)
C23 C22 H22A 121.3
C21 C22 H22A 121.3
C24 C23 C22 119.6(3)
C24 C23 H23A 120.2
C22 C23 H23A 120.2
N5 C24 C23 124.0(3)
N5 C24 H24A 118.0
C23 C24 H24A 118.0
N2A C25 C26 113.8(3)
N2A C25 H25A 108.8
C26 C25 H25A 108.8
N2A C25 H25B 108.8
C26 C25 H25B 108.8
H25A C25 H25B 107.7
N3A C26 C25 113.4(3)
N3A C26 H26A 108.9
C25 C26 H26A 108.9
N3A C26 H26B 108.9
C25 C26 H26B 108.9
H26A C26 H26B 107.7
N3A C27 C28 114.8(3)
N3A C27 H27A 108.6
C28 C27 H27A 108.6
N3A C27 H27B 108.6
C28 C27 H27B 108.6
H27A C27 H27B 107.6
C27 C28 C29 113.6(3)
C27 C28 H28A 108.8
C29 C28 H28A 108.8
C27 C28 H28B 108.8
C29 C28 H28B 108.8
H28A C28 H28B 107.7
N1A C29 C28 114.1(3)
N1A C29 H29A 108.7
C28 C29 H29A 108.7
N1A C29 H29B 108.7
C28 C29 H29B 108.7
H29A C29 H29B 107.6
N1A C30 C31 111.8(3)
N1A C30 H30A 109.3
C31 C30 H30A 109.3
N1A C30 H30B 109.3
C31 C30 H30B 109.3
H30A C30 H30B 107.9
N2A C31 C30 109.0(3)
N2A C31 H31A 109.9
C30 C31 H31A 109.9
N2A C31 H31B 109.9
C30 C31 H31B 109.9
H31A C31 H31B 108.3
N2A C32 C33 114.5(3)
N2A C32 H32A 108.6
C33 C32 H32A 108.6
N2A C32 H32B 108.6
C33 C32 H32B 108.6
H32A C32 H32B 107.6
C32 C33 C34 113.6(3)
C32 C33 H33A 108.8
C34 C33 H33A 108.8
C32 C33 H33B 108.8
C34 C33 H33B 108.8
H33A C33 H33B 107.7
N4A C34 C33 113.9(3)
N4A C34 H34A 108.8
C33 C34 H34A 108.8
N4A C34 H34B 108.8
C33 C34 H34B 108.8
H34A C34 H34B 107.7
C36 C35 N4A 111.3(3)
C36 C35 H35A 109.4
N4A C35 H35A 109.4
C36 C35 H35B 109.4
N4A C35 H35B 109.4
H35A C35 H35B 108.0
N3A C36 C35 110.1(3)
N3A C36 H36A 109.6
C35 C36 H36A 109.6
N3A C36 H36B 109.6
C35 C36 H36B 109.6
H36A C36 H36B 108.2
N1A C37 C44 111.2(3)
N1A C37 H37A 109.4
C44 C37 H37A 109.4
N1A C37 H37B 109.4
C44 C37 H37B 109.4
H37A C37 H37B 108.0
N4A C38 C39 111.2(3)
N4A C38 H38A 109.4
C39 C38 H38A 109.4
N4A C38 H38B 109.4
C39 C38 H38B 109.4
H38A C38 H38B 108.0
N6A C39 C40 123.5(3)
N6A C39 C38 116.5(3)
C40 C39 C38 120.0(3)
C39 C40 C41 119.7(3)
C39 C40 H40A 120.2
C41 C40 H40A 120.2
C40 C41 C42 117.7(3)
C40 C41 H41A 121.2
C42 C41 H41A 121.2
C43 C42 C41 119.7(3)
C43 C42 H42A 120.2
C41 C42 H42A 120.2
N6A C43 C42 123.3(3)
N6A C43 H43A 118.4
C42 C43 H43A 118.4
N5A C44 C45 123.3(3)
N5A C44 C37 116.7(3)
C45 C44 C37 119.9(3)
C46 C45 C44 119.0(3)
C46 C45 H45A 120.5
C44 C45 H45A 120.5
C47 C46 C45 118.7(3)
C47 C46 H46A 120.7
C45 C46 H46A 120.7
C48 C47 C46 119.0(3)
C48 C47 H47A 120.5
C46 C47 H47A 120.5
N5A C48 C47 123.9(3)
N5A C48 H48A 118.1
C47 C48 H48A 118.1

loop_
_geom_bond_atom_site_label_1
_geom_bond_atom_site_label_2
_geom_bond_distance
Fe1 N6 2.017(3)
Fe1 N5 2.034(2)
Fe1 N2 2.036(3)
Fe1 N3 2.041(3)
Fe1 N1 2.092(3)
Fe1 N4 2.099(3)
Fe1A N5A 2.004(3)
Fe1A N6A 2.015(3)
Fe1A N2A 2.022(3)
Fe1A N3A 2.032(3)
Fe1A N4A 2.111(3)
Fe1A N1A 2.108(3)
N1 C11 1.483(4)
N1 C1 1.499(4)
N1 C5 1.501(4)
N2 C2 1.483(4)
N2 C8 1.491(4)
N2 C3 1.504(4)
N3 C14 1.480(4)
N3 C7 1.493(4)
N3 C4 1.507(4)
N4 C12 1.485(4)
N4 C10 1.494(4)
N4 C13 1.506(4)
N5 C24 1.352(4)
N5 C20 1.358(4)
N6 C19 1.343(4)
N6 C15 1.355(4)
N1A C37 1.484(4)
N1A C29 1.493(4)
N1A C30 1.507(4)
N3A C36 1.487(4)
N3A C27 1.491(4)
N3A C26 1.500(4)
N2A C31 1.488(4)
N2A C32 1.494(4)
N2A C25 1.508(4)
N4A C38 1.489(4)
N4A C34 1.493(4)
N4A C35 1.514(4)
N5A C44 1.352(4)
N5A C48 1.353(4)
N6A C39 1.350(4)
N6A C43 1.354(4)
O1 H1V 0.75(4)
O1 H1W 0.83(4)
O2 H2V 0.74(4)
O2 H2W 0.89(4)
O3A H3V 1.08(4)
O3A H3W 0.77(4)
O3B H3V 0.95(4)
O3B H3W 0.82(4)
C1 C2 1.509(4)
C1 H1A 0.9900
C1 H1B 0.9900
C2 H2A 0.9900
C2 H2B 0.9900
C3 C4 1.515(4)
C3 H3A 0.9900
C3 H3B 0.9900
C4 H4A 0.9900
C4 H4B 0.9900
C5 C6 1.511(4)
C5 H5A 0.9900
C5 H5B 0.9900
C6 C7 1.511(4)
C6 H6A 0.9900
C6 H6B 0.9900
C7 H7A 0.9900
C7 H7B 0.9900
C8 C9 1.515(4)
C8 H8A 0.9900
C8 H8B 0.9900
C9 C10 1.515(4)
C9 H9A 0.9900
C9 H9B 0.9900
C10 H10A 0.9900
C10 H10B 0.9900
C11 C20 1.484(4)
C11 H11A 0.9900
C11 H11B 0.9900
C12 C15 1.498(4)
C12 H12A 0.9900
C12 H12B 0.9900
C13 C14 1.509(4)
C13 H13A 0.9900
C13 H13B 0.9900
C14 H14A 0.9900
C14 H14B 0.9900
C15 C16 1.378(4)
C16 C17 1.381(5)
C16 H16A 0.9500
C17 C18 1.372(5)
C17 H17A 0.9500
C18 C19 1.374(4)
C18 H18A 0.9500
C19 H19A 0.9500
C20 C21 1.381(4)
C21 C22 1.385(4)
C21 H21A 0.9500
C22 C23 1.380(4)
C22 H22A 0.9500
C23 C24 1.369(4)
C23 H23A 0.9500
C24 H24A 0.9500
C25 C26 1.518(5)
C25 H25A 0.9900
C25 H25B 0.9900
C26 H26A 0.9900
C26 H26B 0.9900
C27 C28 1.515(5)
C27 H27A 0.9900
C27 H27B 0.9900
C28 C29 1.519(4)
C28 H28A 0.9900
C28 H28B 0.9900
C29 H29A 0.9900
C29 H29B 0.9900
C30 C31 1.506(4)
C30 H30A 0.9900
C30 H30B 0.9900
C31 H31A 0.9900
C31 H31B 0.9900
C32 C33 1.516(5)
C32 H32A 0.9900
C32 H32B 0.9900
C33 C34 1.517(4)
C33 H33A 0.9900
C33 H33B 0.9900
C34 H34A 0.9900
C34 H34B 0.9900
C35 C36 1.507(4)
C35 H35A 0.9900
C35 H35B 0.9900
C36 H36A 0.9900
C36 H36B 0.9900
C37 C44 1.501(4)
C37 H37A 0.9900
C37 H37B 0.9900
C38 C39 1.501(4)
C38 H38A 0.9900
C38 H38B 0.9900
C39 C40 1.374(4)
C40 C41 1.377(5)
C40 H40A 0.9500
C41 C42 1.385(5)
C41 H41A 0.9500
C42 C43 1.372(4)
C42 H42A 0.9500
C43 H43A 0.9500
C44 C45 1.382(5)
C45 C46 1.381(5)
C45 H45A 0.9500
C46 C47 1.380(5)
C46 H46A 0.9500
C47 C48 1.371(5)
C47 H47A 0.9500
C48 H48A 0.9500

loop_
_geom_hbond_atom_site_label_D
_geom_hbond_atom_site_label_H
_geom_hbond_atom_site_label_A
_geom_hbond_distance_DH
_geom_hbond_distance_HA
_geom_hbond_distance_DA
_geom_hbond_angle_DHA
_geom_hbond_site_symmetry_A
C1 H1B O1 0.99 2.42 3.369(4) 160.0 3_656
C2 H2A Cl3 0.99 2.76 3.479(3) 130.1 2_645
C3 H3A Cl3 0.99 2.92 3.744(3) 141.7 4_566
C5 H5B Cl1 0.99 2.72 3.617(3) 151.5 .
C6 H6B Cl4 0.99 2.67 3.632(3) 165.0 .
C9 H9B Cl2 0.99 2.94 3.908(3) 167.2 .
C9 H9A Cl3 0.99 2.92 3.722(3) 138.2 4_566
C11 H11B Cl2 0.99 2.93 3.840(3) 153.9 2_645
C11 H11A Cl1 0.99 2.93 3.799(3) 146.9 .
C13 H13A O2 0.99 2.31 3.221(4) 153.3 2_655
C16 H16A O1 0.95 2.50 3.398(4) 157.2 2_655
C19 H19A Cl1 0.95 2.69 3.447(3) 137.5 .
C21 H21A Cl2 0.95 2.84 3.653(3) 143.7 2_645
C23 H23A Cl3 0.95 2.88 3.493(3) 123.7 .
C24 H24A Cl3 0.95 2.82 3.473(3) 127.0 .
C25 H25B Cl1 0.99 2.55 3.409(3) 144.4 4_566
C26 H26B Cl2 0.99 2.75 3.590(3) 142.8 3_666
C29 H29B Cl4 0.99 2.65 3.588(3) 158.2 2
C30 H30A O3A 0.99 2.62 3.355(17) 131.3 .
C30 H30A O3B 0.99 2.61 3.46(2) 144.5 .
C33 H33A Cl3 0.99 2.82 3.771(3) 160.8 2_655
C35 H35B Cl4 0.99 2.96 3.785(4) 141.5 1_565
C40 H40A Cl1 0.95 2.67 3.591(3) 162.8 1_565
C43 H43A Cl4 0.95 2.72 3.505(3) 140.3 2
C48 H48A Cl2 0.95 2.97 3.641(3) 129.1 2_655
O1 H1V Cl3 0.75(4) 2.55(4) 3.286(3) 171(4) 4_566
O1 H1W Cl2 0.83(4) 2.42(4) 3.247(3) 177(3) .
O2 H2W Cl2 0.89(4) 2.30(4) 3.196(3) 179(3) .
O2 H2V Cl3 0.74(4) 2.51(4) 3.243(3) 172(4) .
O3A H3V Cl4 1.08(4) 2.22(4) 3.187(13) 147(4) .
O3B H3V Cl4 0.95(4) 2.22(4) 3.152(10) 168(4) .
O3A H3W Cl1 0.77(4) 2.52(4) 3.243(13) 157(7) .
O3B H3W Cl1 0.82(4) 2.52(4) 3.214(12) 144(6) .
